data_7700982
loop_
_publ_author_name
'Puthiyaveetil Yoosaf, Mohammed Ajmal'
'Ghosh, Somnath'
'Narayan, Yatheesh'
'Yadav, Munendra'
'Sahoo, Subash Chandra'
'Kumar, Pankaj'

_publ_section_title
;
 Finding a new pathway for acid-induced nitrite reduction reaction:
 formation of nitric oxide with hydrogen peroxide.
;
_journal_issue 37
_journal_name_full 'Dalton transactions (Cambridge, England : 2003)'
_journal_page_first 13916
_journal_page_last 13920
_journal_paper_doi 10.1039/c9dt02834j
_journal_volume 48
_journal_year 2019
_chemical_formula_moiety 'C12 H28 Co N5 O, 2(B F4)'
_chemical_formula_sum 'C12 H28 B2 Co F8 N5 O'
_chemical_formula_weight 490.94
_space_group_crystal_system orthorhombic
_space_group_IT_number 33
_space_group_name_Hall 'P 2c -2n'
_space_group_name_H-M_alt 'P n a 21'
_symmetry_space_group_name_Hall 'P 2c -2n'
_symmetry_space_group_name_H-M 'P n a 21'
_atom_sites_solution_hydrogens geom
_atom_sites_solution_primary direct
_audit_creation_date 2019-08-14
_audit_creation_method
;
Olex2 1.2-ac3
(compiled 2017.02.24 svn.r3390 for Rigaku Oxford Diffraction, GUI svn.r5318)
;
_audit_update_record
;
2019-08-14 deposited with the CCDC.    2019-08-30 downloaded from the CCDC.
;
_cell_angle_alpha 90
_cell_angle_beta 90
_cell_angle_gamma 90
_cell_formula_units_Z 4
_cell_length_a 12.8109(4)
_cell_length_b 18.5996(6)
_cell_length_c 8.9913(3)
_cell_measurement_reflns_used 8069
_cell_measurement_temperature 293(2)
_cell_measurement_theta_max 25.1880
_cell_measurement_theta_min 3.5140
_cell_volume 2142.43(12)
_computing_cell_refinement 'CrysAlisPro 1.171.39.46 (Rigaku OD, 2018)'
_computing_data_collection 'CrysAlisPro 1.171.39.46 (Rigaku OD, 2018)'
_computing_data_reduction 'CrysAlisPro 1.171.39.46 (Rigaku OD, 2018)'
_computing_molecular_graphics 'Olex2 (Dolomanov et al., 2009)'
_computing_publication_material 'Olex2 (Dolomanov et al., 2009)'
_computing_structure_refinement 'ShelXL (Sheldrick, 2015)'
_computing_structure_solution 'SIR2004 (Burla et al., 2007)'
_diffrn_ambient_temperature 293(2)
_diffrn_detector_type HyPix3000
_diffrn_measured_fraction_theta_full 0.996
_diffrn_measured_fraction_theta_max 0.945
_diffrn_measurement_details
;
List of Runs (angles in degrees, time in seconds):

  # Type    Start    End  Width  t~exp~   \w     \q     \k     \f   Frames
#--------------------------------------------------------------------------
  1  \w    -33.00  -7.00   0.50   25.00    --   -9.79 -86.00  13.00   52
  2  \w    -32.00  -3.00   0.50   25.00    --   -9.79  86.00 131.00   58
  3  \w     -7.00  34.00   0.50   25.00    --   10.07  86.00 131.00   82
  4  \w    -22.00   3.00   0.50   25.00    --   10.07 -86.00  13.00   50
  5  \w    -67.00   8.00   0.50   25.00    --   -9.79 -57.00   0.00  150
  6  \w    -76.00   2.00   0.50   25.00    --   -9.79 -19.00 -30.00  156
  7  \w    -22.00  51.00   0.50   25.00    --   -9.79  57.00 -30.00  146
  8  \w      0.00  74.00   0.50   25.00    --   10.07  19.00-180.00  148
  9  \w     11.00  57.00   0.50   25.00    --   10.07-125.00 -90.00   92
 10  \w     -9.00  -4.00   0.50   25.00    --   10.07 -99.00 -60.00   10
;
_diffrn_measurement_device 'four-circle diffractometer'
_diffrn_measurement_device_type 'SuperNova, Single source at offset/far, HyPix3000'
_diffrn_measurement_method '\w scans'
_diffrn_radiation_type MoK\a
_diffrn_radiation_wavelength 0.71073
_diffrn_reflns_av_R_equivalents 0.0879
_diffrn_reflns_av_unetI/netI 0.0544
_diffrn_reflns_Laue_measured_fraction_full 0.996
_diffrn_reflns_Laue_measured_fraction_max 0.945
_diffrn_reflns_limit_h_max 14
_diffrn_reflns_limit_h_min -16
_diffrn_reflns_limit_k_max 23
_diffrn_reflns_limit_k_min -23
_diffrn_reflns_limit_l_max 11
_diffrn_reflns_limit_l_min -7
_diffrn_reflns_number 18328
_diffrn_reflns_point_group_measured_fraction_full 0.824
_diffrn_reflns_point_group_measured_fraction_max 0.754
_diffrn_reflns_theta_full 25.000
_diffrn_reflns_theta_max 27.437
_diffrn_reflns_theta_min 3.180
_exptl_absorpt_coefficient_mu 0.881
_exptl_absorpt_correction_T_max 1.00000
_exptl_absorpt_correction_T_min 0.52665
_exptl_absorpt_correction_type multi-scan
_exptl_absorpt_process_details
;
CrysAlisPro 1.171.39.46 (Rigaku Oxford Diffraction, 2018)
Empirical absorption correction using spherical harmonics,
 implemented in SCALE3 ABSPACK scaling algorithm.
;
_exptl_crystal_colour orange
_exptl_crystal_colour_primary orange
_exptl_crystal_density_diffrn 1.522
_exptl_crystal_description block
_exptl_crystal_F_000 1008
_exptl_crystal_size_max 0.19
_exptl_crystal_size_mid 0.17
_exptl_crystal_size_min 0.15
_refine_diff_density_max 0.412
_refine_diff_density_min -0.309
_refine_diff_density_rms 0.050
_refine_ls_abs_structure_details
;
 Flack x determined using 784 quotients [(I+)-(I-)]/[(I+)+(I-)]
 (Parsons, Flack and Wagner, Acta Cryst. B69 (2013) 249-259).
;
_refine_ls_abs_structure_Flack 0.05(3)
_refine_ls_extinction_method none
_refine_ls_goodness_of_fit_ref 1.049
_refine_ls_hydrogen_treatment constr
_refine_ls_matrix_type full
_refine_ls_number_parameters 390
_refine_ls_number_reflns 3701
_refine_ls_number_restraints 46
_refine_ls_restrained_S_all 1.049
_refine_ls_R_factor_all 0.0707
_refine_ls_R_factor_gt 0.0487
_refine_ls_shift/su_max 0.002
_refine_ls_shift/su_mean 0.000
_refine_ls_structure_factor_coef Fsqd
_refine_ls_weighting_details 'w=1/[\s^2^(Fo^2^)+(0.0698P)^2^+0.4238P] where P=(Fo^2^+2Fc^2^)/3'
_refine_ls_weighting_scheme calc
_refine_ls_wR_factor_gt 0.1260
_refine_ls_wR_factor_ref 0.1429
_reflns_Friedel_coverage 0.500
_reflns_Friedel_fraction_full 0.626
_reflns_Friedel_fraction_max 0.537
_reflns_number_gt 2648
_reflns_number_total 3701
_reflns_threshold_expression 'I > 2\s(I)'
_cod_data_source_file c9dt02834j2.cif
_cod_data_source_block sub-pan-4-bf42
_cod_depositor_comments 'Adding full bibliography for 7700982--7700985.cif.'
_cod_database_code 7700982
_shelx_shelxl_version_number 2018/3
_shelx_space_group_comment
;
The symmetry employed for this shelxl refinement is uniquely defined
by the following loop, which should always be used as a source of
symmetry information in preference to the above space-group names.
They are only intended as comments.
;
_olex2_refinement_description
;
1. Fixed Uiso
 At 1.2 times of:
  All C(H,H) groups
 At 1.5 times of:
  All C(H,H,H) groups
2. Restrained angles
 F8A-N2-F8
 fixed at 108 with sigma of 0.02
3. Rigid body (RIGU) restrains
 F3, F4, F5A, N1, F5A, N1, N2, N2, N3, N3, N4, N4, F5A, F6, F5A, F5A, F3, B1,
 F4, B1, F7, F8A, F7A, F8A, F7A, B2, F7A, F7A, F4, F7A, F7A, F7A
 with sigma for 1-2 distances of 0.004 and sigma for 1-3 distances of 0.004
 N1, N1, N2, N2, N3, N3, N4, N4, F3A, B1, F4A, B1, F8, F8A, F8, F8, F3A, F4A,
 F8, F8
 with sigma for 1-2 distances of 0.004 and sigma for 1-3 distances of 0.004
4. Others
 Fixed Sof: F3(0.5) F3A(0.5) F4(0.5) F4A(0.5) F7(0.5) F7A(0.5) F8(0.5)
 F8A(0.5) F5(0.5) F5A(0.5) C2(0.5) H2A(0.5) H2B(0.5) C3(0.5) H3A(0.5) H3B(0.5)
 C2A(0.5) H2AA(0.5) H2AB(0.5) C3A(0.5) H3AA(0.5) H3AB(0.5) C6(0.5) H6A(0.5)
 H6B(0.5) C5(0.5) H5A(0.5) H5B(0.5) C5A(0.5) H5AA(0.5) H5AB(0.5) C6A(0.5)
 H6AA(0.5) H6AB(0.5) C8(0.5) H8A(0.5) H8B(0.5) C9(0.5) H9A(0.5) H9B(0.5)
 C8A(0.5) H8AA(0.5) H8AB(0.5) C9A(0.5) H9AA(0.5) H9AB(0.5) C11(0.5) H11A(0.5)
 H11B(0.5) C12(0.5) H12A(0.5) H12B(0.5) C11A(0.5) H11C(0.5) H11D(0.5) C12A(0.5)
 H12C(0.5) H12D(0.5) O9(0.2) O9A(0.8)
5.a Secondary CH2 refined with riding coordinates:
 C2(H2A,H2B), C3(H3A,H3B), C2A(H2AA,H2AB), C3A(H3AA,H3AB), C6(H6A,H6B), C5(H5A,
 H5B), C5A(H5AA,H5AB), C6A(H6AA,H6AB), C8(H8A,H8B), C9(H9A,H9B), C8A(H8AA,H8AB),
  C9A(H9AA,H9AB), C11(H11A,H11B), C12(H12A,H12B), C11A(H11C,H11D), C12A(H12C,
 H12D)
5.b Me refined with riding coordinates:
 C7(H7A,H7B,H7C), C4(H4A,H4B,H4C)
5.c Idealised Me refined as rotating group:
 C10(H10A,H10B,H10C), C1(H1A,H1B,H1C)
;
_olex2_submission_special_instructions 'No special instructions were received'
_oxdiff_exptl_absorpt_empirical_details
;
Empirical correction (ABSPACK) includes:
- Absorption correction using spherical harmonics
- Frame scaling
;

loop_
_space_group_symop_operation_xyz
'x, y, z'
'-x, -y, z+1/2'
'x+1/2, -y+1/2, z'
'-x+1/2, y+1/2, z+1/2'

loop_
_atom_site_label
_atom_site_type_symbol
_atom_site_fract_x
_atom_site_fract_y
_atom_site_fract_z
_atom_site_U_iso_or_equiv
_atom_site_adp_type
_atom_site_occupancy
_atom_site_site_symmetry_order
_atom_site_calc_flag
_atom_site_refinement_flags_posn
_atom_site_refinement_flags_adp
_atom_site_refinement_flags_occupancy
_atom_site_disorder_assembly
_atom_site_disorder_group
Co1 Co 0.78644(4) 0.62950(3) 0.3219(4) 0.0525(3) Uani 1 1 d . . . . .
N1 N 0.7424(11) 0.7023(6) 0.1691(11) 0.062(3) Uani 1 1 d . U . . .
N2 N 0.7636(11) 0.5532(6) 0.1706(13) 0.072(3) Uani 1 1 d . U . . .
N5 N 0.9222(4) 0.6410(3) 0.321(2) 0.0830(15) Uani 1 1 d . . . . .
N3 N 0.7646(9) 0.5557(6) 0.4745(13) 0.069(3) Uani 1 1 d . U . . .
C7 C 0.8548(10) 0.5204(9) 0.5457(15) 0.096(5) Uani 1 1 d . . . . .
H7A H 0.903432 0.556302 0.578677 0.145 Uiso 1 1 calc R . . . .
H7B H 0.831291 0.492808 0.629501 0.145 Uiso 1 1 calc R . . . .
H7C H 0.888262 0.489212 0.475374 0.145 Uiso 1 1 calc R . . . .
N4 N 0.7440(11) 0.7005(6) 0.4714(13) 0.069(3) Uani 1 1 d . U . . .
C10 C 0.8218(13) 0.7447(8) 0.5480(15) 0.090(4) Uani 1 1 d . . . . .
H10A H 0.868294 0.714215 0.603044 0.135 Uiso 1 1 calc GR . . . .
H10B H 0.787233 0.777094 0.614935 0.135 Uiso 1 1 calc GR . . . .
H10C H 0.860908 0.771795 0.476154 0.135 Uiso 1 1 calc GR . . . .
C1 C 0.8263(14) 0.7435(10) 0.0931(17) 0.114(6) Uani 1 1 d . . . . .
H1A H 0.864287 0.771161 0.165120 0.171 Uiso 1 1 calc GR . . . .
H1B H 0.795782 0.775163 0.020885 0.171 Uiso 1 1 calc GR . . . .
H1C H 0.872887 0.710698 0.044268 0.171 Uiso 1 1 calc GR . . . .
C4 C 0.8529(11) 0.5226(9) 0.0913(14) 0.093(4) Uani 1 1 d . . . . .
H4A H 0.899655 0.560513 0.062466 0.140 Uiso 1 1 calc R . . . .
H4B H 0.888891 0.489509 0.155148 0.140 Uiso 1 1 calc R . . . .
H4C H 0.828862 0.497802 0.004185 0.140 Uiso 1 1 calc R . . . .
F3 F 0.392(2) 0.5823(10) 0.473(2) 0.192(12) Uani 0.5 1 d . U P A 1
F3A F 0.441(2) 0.6201(12) 0.414(3) 0.154(10) Uani 0.5 1 d . U P A 2
F4 F 0.4585(15) 0.6295(7) 0.275(2) 0.093(5) Uani 0.5 1 d . U P A 1
F4A F 0.4239(14) 0.5977(9) 0.171(2) 0.108(5) Uani 0.5 1 d . U P A 2
B1 B 0.4024(5) 0.5743(3) 0.322(2) 0.0749(18) Uani 1 1 d . U . . .
F1 F 0.4457(3) 0.50875(17) 0.3287(17) 0.1192(15) Uani 1 1 d . . . . .
F2 F 0.2991(3) 0.5719(2) 0.3096(19) 0.137(3) Uani 1 1 d . . . . .
F7 F 1.1382(16) 0.6715(11) -0.234(3) 0.171(10) Uani 0.5 1 d . U P B 1
F7A F 1.067(2) 0.6479(12) -0.321(2) 0.128(7) Uani 0.5 1 d . U P B 2
F8 F 0.9949(18) 0.6163(8) -0.213(3) 0.165(10) Uani 0.5 1 d . U P B 1
F8A F 0.9487(15) 0.6425(11) -0.163(4) 0.184(11) Uani 0.5 1 d . U P B 2
B2 B 1.0477(6) 0.6688(3) -0.172(3) 0.0734(17) Uani 1 1 d . U . . .
F5 F 1.114(3) 0.6494(15) -0.080(3) 0.207(19) Uani 0.5 1 d . . P B 2
F5A F 1.068(3) 0.6650(14) -0.029(2) 0.153(9) Uani 0.5 1 d . U P B 1
F6 F 1.0179(4) 0.7380(2) -0.172(2) 0.157(2) Uani 1 1 d . U . C 1
C2 C 0.6686(17) 0.6608(18) 0.070(3) 0.055(7) Uani 0.5 1 d . . P D 1
H2A H 0.605945 0.648494 0.124558 0.066 Uiso 0.5 1 calc R . P D 1
H2B H 0.648482 0.690456 -0.014444 0.066 Uiso 0.5 1 calc R . P D 1
C3 C 0.715(2) 0.6007(15) 0.021(3) 0.067(8) Uani 0.5 1 d . . P D 1
H3A H 0.771125 0.612936 -0.046900 0.081 Uiso 0.5 1 calc R . P D 1
H3B H 0.664701 0.571410 -0.032831 0.081 Uiso 0.5 1 calc R . P D 1
C2A C 0.712(2) 0.658(2) 0.040(4) 0.069(8) Uani 0.5 1 d . . P D 2
H2AA H 0.771004 0.653293 -0.026544 0.083 Uiso 0.5 1 calc R . P D 2
H2AB H 0.656786 0.683067 -0.014629 0.083 Uiso 0.5 1 calc R . P D 2
C3A C 0.671(2) 0.5809(19) 0.087(4) 0.084(9) Uani 0.5 1 d . . P D 2
H3AA H 0.609927 0.583754 0.149172 0.101 Uiso 0.5 1 calc R . P D 2
H3AB H 0.656217 0.551296 0.000372 0.101 Uiso 0.5 1 calc R . P D 2
C6 C 0.724(2) 0.4844(13) 0.369(4) 0.068(8) Uani 0.5 1 d . . P D 1
H6A H 0.782281 0.452388 0.350022 0.081 Uiso 0.5 1 calc R . P D 1
H6B H 0.670770 0.457615 0.421849 0.081 Uiso 0.5 1 calc R . P D 1
C5 C 0.681(2) 0.5098(17) 0.227(3) 0.077(9) Uani 0.5 1 d . . P D 1
H5A H 0.666406 0.470016 0.160360 0.093 Uiso 0.5 1 calc R . P D 1
H5B H 0.618332 0.537738 0.241595 0.093 Uiso 0.5 1 calc R . P D 1
C5A C 0.727(2) 0.4891(17) 0.273(4) 0.070(8) Uani 0.5 1 d . . P D 2
H5AA H 0.669470 0.464407 0.225263 0.084 Uiso 0.5 1 calc R . P D 2
H5AB H 0.783966 0.455094 0.283264 0.084 Uiso 0.5 1 calc R . P D 2
C6A C 0.693(2) 0.5123(14) 0.425(3) 0.066(7) Uani 0.5 1 d . . P D 2
H6AA H 0.626200 0.536651 0.420201 0.080 Uiso 0.5 1 calc R . P D 2
H6AB H 0.686338 0.471007 0.490383 0.080 Uiso 0.5 1 calc R . P D 2
C8 C 0.674(3) 0.5772(17) 0.543(3) 0.085(11) Uani 0.5 1 d . . P D 1
H8A H 0.654442 0.543748 0.621167 0.102 Uiso 0.5 1 calc R . P D 1
H8B H 0.617231 0.580612 0.472175 0.102 Uiso 0.5 1 calc R . P D 1
C9 C 0.699(3) 0.648(2) 0.605(3) 0.075(10) Uani 0.5 1 d . . P D 1
H9A H 0.751092 0.642730 0.682788 0.090 Uiso 0.5 1 calc R . P D 1
H9B H 0.636860 0.668876 0.648834 0.090 Uiso 0.5 1 calc R . P D 1
C8A C 0.722(3) 0.597(2) 0.604(4) 0.092(13) Uani 0.5 1 d . . P D 2
H8AA H 0.778540 0.609710 0.670918 0.111 Uiso 0.5 1 calc R . P D 2
H8AB H 0.673406 0.566772 0.659012 0.111 Uiso 0.5 1 calc R . P D 2
C9A C 0.662(3) 0.6696(17) 0.550(3) 0.086(11) Uani 0.5 1 d . . P D 2
H9AA H 0.602810 0.659120 0.487264 0.103 Uiso 0.5 1 calc R . P D 2
H9AB H 0.640474 0.699206 0.633511 0.103 Uiso 0.5 1 calc R . P D 2
C11 C 0.661(3) 0.7326(18) 0.413(3) 0.082(10) Uani 0.5 1 d . . P D 1
H11A H 0.638340 0.771069 0.477922 0.099 Uiso 0.5 1 calc R . P D 1
H11B H 0.604854 0.698301 0.402983 0.099 Uiso 0.5 1 calc R . P D 1
C12 C 0.690(2) 0.7640(14) 0.256(3) 0.066(7) Uani 0.5 1 d . . P D 1
H12A H 0.627931 0.780413 0.205304 0.079 Uiso 0.5 1 calc R . P D 1
H12B H 0.737832 0.804232 0.266719 0.079 Uiso 0.5 1 calc R . P D 1
C11A C 0.685(3) 0.7639(15) 0.380(5) 0.080(10) Uani 0.5 1 d . . P D 2
H11C H 0.626536 0.782177 0.437692 0.096 Uiso 0.5 1 calc R . P D 2
H11D H 0.732523 0.803208 0.360464 0.096 Uiso 0.5 1 calc R . P D 2
C12A C 0.649(2) 0.7342(16) 0.246(3) 0.070(8) Uani 0.5 1 d . . P D 2
H12C H 0.617569 0.771108 0.184665 0.084 Uiso 0.5 1 calc R . P D 2
H12D H 0.597368 0.697284 0.265521 0.084 Uiso 0.5 1 calc R . P D 2
O9 O 0.968(3) 0.669(3) 0.368(8) 0.20(4) Uani 0.2 1 d . . P E 1
O9A O 0.9899(5) 0.6054(4) 0.310(3) 0.141(4) Uani 0.8 1 d . . P E 2

loop_
_atom_site_aniso_label
_atom_site_aniso_U_11
_atom_site_aniso_U_22
_atom_site_aniso_U_33
_atom_site_aniso_U_23
_atom_site_aniso_U_13
_atom_site_aniso_U_12
Co1 0.0543(4) 0.0517(4) 0.0516(5) 0.0004(10) 0.0002(11) -0.0018(2)
N1 0.081(7) 0.060(7) 0.045(6) 0.003(5) 0.007(6) 0.008(6)
N2 0.086(8) 0.058(7) 0.072(9) -0.022(6) -0.001(7) 0.003(6)
N5 0.059(3) 0.086(3) 0.104(5) -0.007(9) -0.011(10) -0.008(3)
N3 0.059(7) 0.068(7) 0.079(9) 0.017(6) -0.001(6) -0.006(5)
C7 0.099(9) 0.098(10) 0.092(11) 0.015(8) -0.042(8) 0.024(7)
N4 0.074(7) 0.070(7) 0.062(7) -0.013(6) 0.007(7) -0.001(6)
C10 0.111(10) 0.070(9) 0.089(10) -0.032(7) -0.002(9) -0.001(8)
C1 0.125(13) 0.109(12) 0.108(13) 0.044(10) 0.033(11) -0.031(11)
C4 0.106(10) 0.087(9) 0.085(10) -0.034(7) 0.012(8) -0.014(7)
F3 0.37(3) 0.123(11) 0.086(8) 0.015(8) 0.050(13) -0.107(15)
F3A 0.107(14) 0.18(2) 0.18(2) -0.098(17) -0.001(15) -0.027(13)
F4 0.085(8) 0.071(6) 0.122(15) 0.029(6) 0.013(8) -0.020(5)
F4A 0.108(10) 0.108(11) 0.109(10) 0.043(8) 0.006(8) -0.019(8)
B1 0.066(4) 0.063(3) 0.096(5) 0.026(7) -0.019(9) -0.011(3)
F1 0.095(2) 0.073(2) 0.190(5) 0.023(7) 0.003(8) 0.0086(17)
F2 0.069(2) 0.106(3) 0.237(8) -0.038(8) -0.023(7) 0.0007(19)
F7 0.129(10) 0.164(14) 0.22(3) 0.069(18) 0.098(14) 0.003(10)
F7A 0.181(19) 0.112(12) 0.090(10) -0.036(10) 0.037(11) 0.000(12)
F8 0.24(2) 0.116(8) 0.14(2) -0.032(10) -0.061(16) -0.100(13)
F8A 0.126(10) 0.30(3) 0.129(17) -0.057(19) 0.065(15) -0.087(12)
B2 0.081(4) 0.067(4) 0.072(4) -0.002(9) 0.011(9) 0.004(3)
F5 0.32(4) 0.136(15) 0.16(3) -0.024(16) -0.14(3) 0.13(2)
F5A 0.23(3) 0.156(16) 0.075(8) -0.037(9) -0.046(11) -0.022(14)
F6 0.188(5) 0.094(3) 0.188(6) -0.025(8) -0.002(12) 0.032(3)
C2 0.036(12) 0.081(17) 0.049(16) 0.003(12) -0.010(10) 0.008(11)
C3 0.09(2) 0.073(19) 0.034(11) -0.009(11) -0.012(12) -0.021(14)
C2A 0.068(17) 0.060(13) 0.08(2) 0.002(13) 0.003(13) -0.003(13)
C3A 0.051(14) 0.11(2) 0.09(2) -0.022(18) -0.025(13) -0.005(14)
C6 0.089(19) 0.038(9) 0.08(2) 0.006(12) 0.032(17) -0.012(11)
C5 0.066(13) 0.076(18) 0.09(2) 0.001(14) -0.015(14) -0.038(13)
C5A 0.061(16) 0.09(2) 0.061(18) -0.005(18) 0.013(15) -0.002(14)
C6A 0.090(19) 0.060(15) 0.049(14) 0.007(10) 0.010(13) 0.005(13)
C8 0.15(3) 0.059(17) 0.048(17) 0.014(12) 0.019(16) 0.000(16)
C9 0.11(3) 0.09(2) 0.030(15) -0.016(14) 0.028(15) -0.015(18)
C8A 0.11(3) 0.08(3) 0.08(3) 0.00(2) 0.05(2) 0.02(2)
C9A 0.16(3) 0.052(12) 0.050(14) 0.008(9) 0.000(14) 0.008(12)
C11 0.13(3) 0.074(18) 0.043(13) 0.014(12) 0.016(13) -0.009(16)
C12 0.061(14) 0.062(15) 0.074(19) -0.033(11) 0.015(12) 0.003(10)
C11A 0.12(3) 0.054(14) 0.07(2) -0.022(13) -0.005(16) 0.032(15)
C12A 0.056(12) 0.066(16) 0.088(17) 0.028(13) 0.002(11) 0.033(10)
O9 0.07(2) 0.27(5) 0.27(10) -0.12(7) -0.03(3) -0.05(3)
O9A 0.057(4) 0.142(6) 0.223(12) -0.073(12) 0.018(11) -0.007(4)

loop_
_atom_type_symbol
_atom_type_description
_atom_type_scat_dispersion_real
_atom_type_scat_dispersion_imag
_atom_type_scat_source
C C 0.0033 0.0016 'International Tables Vol C Tables 4.2.6.8 and 6.1.1.4'
H H 0.0000 0.0000 'International Tables Vol C Tables 4.2.6.8 and 6.1.1.4'
B B 0.0013 0.0007 'International Tables Vol C Tables 4.2.6.8 and 6.1.1.4'
Co Co 0.3494 0.9721 'International Tables Vol C Tables 4.2.6.8 and 6.1.1.4'
F F 0.0171 0.0103 'International Tables Vol C Tables 4.2.6.8 and 6.1.1.4'
N N 0.0061 0.0033 'International Tables Vol C Tables 4.2.6.8 and 6.1.1.4'
O O 0.0106 0.0060 'International Tables Vol C Tables 4.2.6.8 and 6.1.1.4'

loop_
_geom_angle_atom_site_label_1
_geom_angle_atom_site_label_2
_geom_angle_atom_site_label_3
_geom_angle
N2 Co1 N1 88.4(6)
N5 Co1 N1 101.2(6)
N5 Co1 N2 103.4(6)
N5 Co1 N3 103.2(6)
N5 Co1 N4 101.2(6)
N3 Co1 N1 155.5(4)
N3 Co1 N2 87.6(2)
N3 Co1 N4 87.3(6)
N4 Co1 N1 86.4(2)
N4 Co1 N2 155.4(4)
C1 N1 Co1 117.3(11)
C1 N1 C2 116.3(15)
C1 N1 C12 99.5(15)
C1 N1 C12A 125.7(16)
C2 N1 Co1 103.6(13)
C2 N1 C12 114.2(17)
C2A N1 Co1 104.0(15)
C2A N1 C1 96.6(15)
C2A N1 C12A 112(2)
C12 N1 Co1 105.9(12)
C12A N1 Co1 100.0(10)
C4 N2 Co1 119.8(9)
C4 N2 C3 95.8(13)
C4 N2 C3A 120.4(17)
C4 N2 C5A 102.9(14)
C3 N2 Co1 102.9(11)
C3A N2 Co1 102.5(13)
C3A N2 C5A 109(2)
C5 N2 Co1 105.8(14)
C5 N2 C4 122.1(19)
C5 N2 C3 107.4(19)
C5A N2 Co1 100.5(12)
O9 N5 Co1 137(4)
O9A N5 Co1 135.4(7)
C7 N3 Co1 120.2(9)
C7 N3 C6 97.8(14)
C7 N3 C8A 100.1(18)
C6 N3 Co1 101.3(11)
C6A N3 Co1 107.2(12)
C6A N3 C7 115.1(17)
C6A N3 C8A 109(2)
C8 N3 Co1 103.4(14)
C8 N3 C7 126.6(18)
C8 N3 C6 102.6(19)
C8A N3 Co1 103.9(17)
C10 N4 Co1 120.8(11)
C10 N4 C9 103.2(16)
C10 N4 C11A 98.5(17)
C9 N4 Co1 101.3(13)
C9A N4 Co1 106.3(16)
C9A N4 C10 120.3(18)
C9A N4 C11A 102(2)
C11 N4 Co1 104.7(17)
C11 N4 C10 119(2)
C11 N4 C9 106(2)
C11A N4 Co1 105.8(14)
F3A B1 F4A 109.4(16)
F3A B1 F1 114.6(16)
F3A B1 F2 117.4(16)
F4 B1 F3 106.5(15)
F4 B1 F1 119.7(11)
F4 B1 F2 122.7(11)
F1 B1 F3 95.5(14)
F1 B1 F4A 103.6(15)
F2 B1 F3 89.6(17)
F2 B1 F4A 96.8(14)
F2 B1 F1 112.6(5)
F7 B2 F5A 105(2)
F7 B2 F6 102.7(12)
F8 B2 F7 113.1(19)
F8 B2 F5A 111(2)
F8 B2 F6 126.8(14)
F8A B2 F7A 97(2)
F5 B2 F7A 115.4(19)
F5 B2 F8A 119(3)
F5A B2 F6 96.1(18)
C3 C2 N1 110.1(19)
C2 C3 N2 109(2)
N1 C2A C3A 112(2)
N2 C3A C2A 101.0(19)
C5 C6 N3 110.3(18)
N2 C5 C6 103(2)
C6A C5A N2 114(2)
N3 C6A C5A 107(2)
N3 C8 C9 104(3)
C8 C9 N4 109(2)
N3 C8A C9A 111(3)
N4 C9A C8A 98(3)
N4 C11 C12 110(2)
N1 C12 C11 106(2)
C12A C11A N4 107.5(18)
C11A C12A N1 107(3)

loop_
_geom_bond_atom_site_label_1
_geom_bond_atom_site_label_2
_geom_bond_distance
Co1 N1 2.010(10)
Co1 N2 1.987(11)
Co1 N5 1.753(6)
Co1 N3 1.961(11)
Co1 N4 1.961(11)
N1 C1 1.485(17)
N1 C2 1.51(3)
N1 C2A 1.48(4)
N1 C12 1.54(3)
N1 C12A 1.50(3)
N2 C4 1.463(17)
N2 C3 1.73(3)
N2 C3A 1.49(3)
N2 C5 1.42(3)
N2 C5A 1.58(4)
N5 O9 0.89(4)
N5 O9A 1.095(8)
N3 C7 1.475(16)
N3 C6 1.72(3)
N3 C6A 1.30(3)
N3 C8 1.37(4)
N3 C8A 1.50(4)
N4 C10 1.464(18)
N4 C9 1.66(3)
N4 C9A 1.39(4)
N4 C11 1.32(3)
N4 C11A 1.62(4)
F3 B1 1.37(3)
F3A B1 1.29(2)
F4 B1 1.322(15)
F4A B1 1.46(2)
B1 F1 1.340(7)
B1 F2 1.329(7)
F7 B2 1.287(18)
F7A B2 1.42(3)
F8 B2 1.244(15)
F8A B2 1.362(18)
B2 F5 1.24(3)
B2 F5A 1.32(3)
B2 F6 1.342(7)
C2 C3 1.34(4)
C2A C3A 1.59(5)
C6 C5 1.46(4)
C5A C6A 1.50(4)
C8 C9 1.46(4)
C8A C9A 1.63(5)
C11 C12 1.57(4)
C11A C12A 1.40(5)
